data_4323681
loop_
_publ_author_name
'Katja Heinze'
'Gottfried Huttner'
'Laszlo Zsolnai'
'Peter Schober'

_publ_section_title
;
 Complexes of Cobalt(II) Chloride with the Tripodal Trisphosphane triphos:
 Solution Dynamics, Spin-Crossover, Reactivity, and Redox Activity
;
_journal_name_full 'Inorganic Chemistry'
_journal_page_first 5457
_journal_page_last 5469
_journal_paper_doi 10.1021/ic9705352
_journal_volume 36
_journal_year 1997
_chemical_formula_sum 'C84 H82 Cl12 Co2 P6 Zn2'
_chemical_formula_weight 1951.32
_chemical_name_common 'compound 1*(Zn2Cl6)'
_chemical_name_systematic
;
       
 ?
       
;
_space_group_IT_number 2
_symmetry_cell_setting triclinic
_symmetry_space_group_name_Hall '-P 1'
_symmetry_space_group_name_H-M 'P -1'
_atom_sites_solution_hydrogens geom
_atom_sites_solution_primary direct
_atom_sites_solution_secondary difmap
_audit_creation_method SHELXL
_cell_angle_alpha 79.760(10)
_cell_angle_beta 71.410(10)
_cell_angle_gamma 81.900(10)
_cell_formula_units_Z 1
_cell_length_a 12.7820(10)
_cell_length_b 12.8190(10)
_cell_length_c 13.9430(10)
_cell_measurement_temperature 200(2)
_cell_volume 2122.2(3)
_computing_structure_refinement 'SHELXL-93 (Sheldrick, 1993)'
_computing_structure_solution 'SHELXS-86 (Sheldrick, 1990)'
_diffrn_ambient_temperature 200
_diffrn_radiation_monochromator graphite
_diffrn_radiation_source 'fine-focus sealed tube'
_diffrn_radiation_type MoK\a
_diffrn_radiation_wavelength 0.71073
_diffrn_reflns_av_R_equivalents 0.0262
_diffrn_reflns_av_sigmaI/netI 0.0474
_diffrn_reflns_limit_h_max 15
_diffrn_reflns_limit_h_min 0
_diffrn_reflns_limit_k_max 15
_diffrn_reflns_limit_k_min -14
_diffrn_reflns_limit_l_max 16
_diffrn_reflns_limit_l_min -15
_diffrn_reflns_number 7826
_diffrn_reflns_theta_max 25.00
_diffrn_reflns_theta_min 2.08
_exptl_absorpt_coefficient_mu 1.477
_exptl_crystal_density_diffrn 1.527
_exptl_crystal_F_000 994
_exptl_crystal_size_max 0.30
_exptl_crystal_size_mid 0.20
_exptl_crystal_size_min 0.20
_refine_diff_density_max 0.404
_refine_diff_density_min -0.493
_refine_diff_density_rms 0.073
_refine_ls_extinction_method none
_refine_ls_goodness_of_fit_all 1.028
_refine_ls_goodness_of_fit_obs 1.060
_refine_ls_matrix_type full
_refine_ls_number_parameters 507
_refine_ls_number_reflns 7462
_refine_ls_number_restraints 0
_refine_ls_restrained_S_all 1.029
_refine_ls_restrained_S_obs 1.060
_refine_ls_R_factor_all 0.0656
_refine_ls_R_factor_obs 0.0415
_refine_ls_shift/esd_max 0.015
_refine_ls_shift/esd_mean 0.000
_refine_ls_structure_factor_coef Fsqd
_refine_ls_weighting_details 'w=1/[\s^2^(Fo^2^)+(0.0332P)^2^+2.4464P] where P=(Fo^2^+2Fc^2^)/3'
_refine_ls_weighting_scheme calc
_refine_ls_wR_factor_all 0.0912
_refine_ls_wR_factor_obs 0.0809
_reflns_number_observed 5661
_reflns_number_total 7463
_reflns_observed_criterion >2sigma(I)
_cod_data_source_file ic9705352_04.cif
_cod_data_source_block kazn
_cod_depositor_comments
;
The following automatic conversions were performed:

'_refine_ls_weighting_scheme' value 'calc
w=1/[\s^2^(Fo^2^)+(0.0332P)^2^+2.4464P] where P=(Fo^2^+2Fc^2^)/3' was
changed to 'calc'. New tag '_refine_ls_weighting_details' was
created. The value of the new tag was set to
'w=1/[\s^2^(Fo^2^)+(0.0332P)^2^+2.4464P] where P=(Fo^2^+2Fc^2^)/3'.

Automatic conversion script
Id: cif_fix_values 3143 2015-03-26 13:38:13Z robertas 
;
_cod_database_code 4323681

loop_
_symmetry_equiv_pos_as_xyz
'x, y, z'
'-x, -y, -z'

loop_
_atom_site_aniso_label
_atom_site_aniso_U_11
_atom_site_aniso_U_22
_atom_site_aniso_U_33
_atom_site_aniso_U_23
_atom_site_aniso_U_13
_atom_site_aniso_U_12
Zn1 0.0294(3) 0.0268(2) 0.0359(3) -0.0009(2) -0.0121(2) 0.0002(2)
Co1 0.0188(2) 0.0196(2) 0.0153(2) -0.0025(2) -0.0025(2) -0.0003(2)
Cl1 0.0238(5) 0.0260(5) 0.0188(4) 0.0003(3) -0.0013(4) 0.0036(4)
Cl2 0.0546(7) 0.0294(5) 0.0667(8) -0.0057(5) -0.0140(6) -0.0114(5)
Cl3 0.0642(8) 0.0555(8) 0.1052(12) -0.0123(7) -0.0640(9) 0.0097(6)
Cl4 0.0444(6) 0.0454(6) 0.0328(6) 0.0047(5) 0.0047(5) 0.0148(5)
P2 0.0211(5) 0.0284(5) 0.0197(5) -0.0054(4) -0.0059(4) -0.0004(4)
P1 0.0185(5) 0.0193(4) 0.0167(5) -0.0027(4) -0.0035(4) -0.0009(4)
P3 0.0265(5) 0.0187(5) 0.0200(5) -0.0014(4) -0.0007(4) 0.0001(4)
C1 0.021(2) 0.020(2) 0.018(2) -0.0026(14) -0.0013(15) -0.0029(14)
C2 0.020(2) 0.031(2) 0.026(2) -0.004(2) -0.006(2) 0.002(2)
C3 0.022(2) 0.023(2) 0.020(2) -0.0017(15) -0.001(2) 0.0022(15)
C4 0.018(2) 0.026(2) 0.021(2) -0.0016(15) -0.0023(15) -0.0015(15)
C5 0.022(2) 0.031(2) 0.023(2) -0.005(2) -0.004(2) -0.001(2)
C6 0.032(2) 0.032(2) 0.027(2) -0.006(2) -0.012(2) -0.001(2)
C7 0.039(2) 0.037(2) 0.037(2) -0.010(2) -0.022(2) 0.013(2)
C8 0.062(3) 0.026(2) 0.038(3) -0.008(2) -0.023(2) 0.011(2)
C9 0.054(3) 0.021(2) 0.044(3) -0.005(2) -0.010(2) -0.003(2)
C10 0.037(2) 0.024(2) 0.033(2) -0.006(2) -0.010(2) 0.001(2)
C11 0.029(2) 0.024(2) 0.016(2) -0.0049(15) -0.007(2) 0.004(2)
C12 0.028(2) 0.032(2) 0.026(2) -0.007(2) -0.005(2) -0.003(2)
C13 0.030(2) 0.042(2) 0.040(2) -0.010(2) -0.009(2) -0.012(2)
C14 0.050(3) 0.042(2) 0.034(2) -0.012(2) -0.014(2) -0.015(2)
C15 0.050(3) 0.043(2) 0.020(2) -0.010(2) -0.002(2) -0.011(2)
C16 0.030(2) 0.030(2) 0.025(2) -0.006(2) -0.003(2) -0.005(2)
C17 0.024(2) 0.020(2) 0.021(2) -0.0022(14) -0.007(2) -0.0023(14)
C18 0.036(2) 0.030(2) 0.024(2) -0.010(2) -0.003(2) -0.005(2)
C19 0.053(3) 0.030(2) 0.032(2) -0.008(2) -0.007(2) -0.002(2)
C20 0.071(3) 0.031(2) 0.034(3) -0.006(2) -0.005(2) -0.020(2)
C21 0.049(3) 0.051(3) 0.038(3) -0.005(2) -0.006(2) -0.030(2)
C22 0.033(2) 0.045(3) 0.040(3) -0.010(2) -0.008(2) -0.008(2)
C23 0.029(2) 0.032(2) 0.021(2) -0.008(2) -0.004(2) -0.007(2)
C24 0.028(2) 0.055(3) 0.031(2) -0.015(2) -0.011(2) 0.000(2)
C25 0.036(3) 0.076(4) 0.032(3) -0.020(2) -0.011(2) -0.006(2)
C26 0.026(2) 0.099(4) 0.021(2) -0.003(2) -0.007(2) -0.013(2)
C27 0.029(2) 0.068(3) 0.032(2) 0.008(2) -0.010(2) -0.011(2)
C28 0.033(2) 0.052(3) 0.027(2) -0.004(2) -0.014(2) -0.002(2)
C29 0.019(2) 0.045(2) 0.024(2) -0.007(2) -0.006(2) 0.002(2)
C30 0.079(4) 0.021(2) 0.034(3) 0.001(2) 0.006(2) 0.006(2)
C31 0.137(6) 0.034(3) 0.040(3) 0.017(2) 0.013(4) 0.020(3)
C32 0.183(8) 0.060(4) 0.039(4) 0.012(3) -0.028(4) 0.055(5)
C33 0.109(5) 0.070(4) 0.063(4) -0.005(3) -0.051(4) 0.046(4)
C34 0.062(3) 0.043(3) 0.041(3) -0.002(2) -0.021(2) 0.020(2)
C35 0.056(3) 0.018(2) 0.024(2) -0.001(2) -0.005(2) 0.007(2)
C36 0.039(2) 0.038(2) 0.035(2) -0.016(2) 0.007(2) -0.013(2)
C37 0.043(3) 0.048(3) 0.048(3) -0.011(2) 0.004(2) -0.023(2)
C38 0.065(3) 0.042(3) 0.059(3) -0.020(2) -0.004(3) -0.027(2)
C39 0.059(3) 0.035(2) 0.055(3) -0.025(2) 0.009(3) -0.017(2)
C40 0.040(2) 0.026(2) 0.043(3) -0.014(2) 0.004(2) -0.006(2)
C41 0.033(2) 0.021(2) 0.026(2) 0.000(2) 0.001(2) -0.005(2)
C50 0.073(4) 0.063(4) 0.054(4) -0.011(3) -0.021(3) 0.008(3)
Cl8 0.0448(11) 0.084(2) 0.0545(15) -0.0390(12) -0.0029(11) -0.0147(12)
Cl9 0.111(3) 0.073(2) 0.060(2) -0.0095(14) -0.019(2) 0.050(2)
Cl8A 0.096(5) 0.128(7) 0.096(6) -0.059(5) -0.034(5) -0.028(5)
Cl9A 0.102(6) 0.046(3) 0.046(4) 0.025(3) 0.001(4) 0.005(4)

loop_
_atom_site_label
_atom_site_type_symbol
_atom_site_fract_x
_atom_site_fract_y
_atom_site_fract_z
_atom_site_U_iso_or_equiv
_atom_site_thermal_displace_type
_atom_site_occupancy
_atom_site_calc_flag
_atom_site_refinement_flags
_atom_site_disorder_group
Zn1 Zn 1.06165(4) 1.39162(3) 0.04796(4) 0.03089(13) Uani 1 d . .
Co1 Co 0.61591(4) 0.98063(4) 0.39679(3) 0.01864(12) Uani 1 d . .
Cl1 Cl 0.45723(7) 1.09288(7) 0.43606(6) 0.0251(2) Uani 1 d . .
Cl2 Cl 1.02134(10) 1.22992(8) 0.04454(10) 0.0506(3) Uani 1 d . .
Cl3 Cl 1.19827(11) 1.39276(10) 0.11258(12) 0.0671(4) Uani 1 d . .
Cl4 Cl 0.90592(9) 1.50724(9) 0.11374(8) 0.0480(3) Uani 1 d . .
P2 P 0.76836(8) 1.04076(8) 0.41300(7) 0.0230(2) Uani 1 d . .
P1 P 0.66491(7) 1.04904(7) 0.23299(7) 0.0187(2) Uani 1 d . .
P3 P 0.70222(8) 0.82536(7) 0.34634(7) 0.0236(2) Uani 1 d . .
C1 C 0.8159(3) 1.0443(3) 0.1801(3) 0.0211(8) Uani 1 d . .
H1A H 0.8355(3) 1.0422(3) 0.1072(3) 0.021(4) Uiso 1 calc R .
H1B H 0.8394(3) 1.1098(3) 0.1888(3) 0.021(4) Uiso 1 calc R .
C2 C 0.8924(3) 0.9749(3) 0.3284(3) 0.0261(8) Uani 1 d . .
H2A H 0.9528(3) 1.0196(3) 0.3116(3) 0.021(4) Uiso 1 calc R .
H2B H 0.9130(3) 0.9084(3) 0.3663(3) 0.021(4) Uiso 1 calc R .
C3 C 0.8293(3) 0.8452(3) 0.2393(3) 0.0234(8) Uani 1 d . .
H3A H 0.8841(3) 0.7865(3) 0.2476(3) 0.021(4) Uiso 1 calc R .
H3B H 0.8131(3) 0.8416(3) 0.1766(3) 0.021(4) Uiso 1 calc R .
C4 C 0.8813(3) 0.9505(3) 0.2267(3) 0.0229(8) Uani 1 d . .
C5 C 0.9981(3) 0.9389(3) 0.1514(3) 0.0261(8) Uani 1 d . .
H5A H 0.9943(3) 0.9176(15) 0.0901(6) 0.019(5) Uiso 1 calc R .
H5B H 1.0436(5) 0.8861(11) 0.1820(6) 0.019(5) Uiso 1 calc R .
H5C H 1.0297(7) 1.0059(5) 0.1351(12) 0.019(5) Uiso 1 calc R .
C6 C 0.5073(3) 1.2104(3) 0.1941(3) 0.0297(9) Uani 1 d . .
H6 H 0.4587(3) 1.1574(3) 0.2176(3) 0.043(2) Uiso 1 calc R .
C7 C 0.4702(3) 1.3118(3) 0.1575(3) 0.0362(10) Uani 1 d . .
H7 H 0.3973(3) 1.3263(3) 0.1560(3) 0.043(2) Uiso 1 calc R .
C8 C 0.5411(4) 1.3910(3) 0.1233(3) 0.0410(11) Uani 1 d . .
H8 H 0.5165(4) 1.4588(3) 0.0977(3) 0.043(2) Uiso 1 calc R .
C9 C 0.6494(4) 1.3695(3) 0.1269(3) 0.0407(11) Uani 1 d . .
H9 H 0.6971(4) 1.4233(3) 0.1047(3) 0.043(2) Uiso 1 calc R .
C10 C 0.6864(3) 1.2685(3) 0.1636(3) 0.0316(9) Uani 1 d . .
H10 H 0.7589(3) 1.2547(3) 0.1664(3) 0.043(2) Uiso 1 calc R .
C11 C 0.6161(3) 1.1869(3) 0.1963(3) 0.0234(8) Uani 1 d . .
C12 C 0.5078(3) 0.9514(3) 0.1907(3) 0.0292(9) Uani 1 d . .
H12 H 0.4617(3) 0.9715(3) 0.2523(3) 0.043(2) Uiso 1 calc R .
C13 C 0.4669(3) 0.8964(3) 0.1366(3) 0.0362(10) Uani 1 d . .
H13 H 0.3931(3) 0.8816(3) 0.1603(3) 0.043(2) Uiso 1 calc R .
C14 C 0.5360(4) 0.8632(3) 0.0466(3) 0.0397(10) Uani 1 d . .
H14 H 0.5090(4) 0.8246(3) 0.0105(3) 0.043(2) Uiso 1 calc R .
C15 C 0.6437(4) 0.8871(3) 0.0107(3) 0.0382(10) Uani 1 d . .
H15 H 0.6897(4) 0.8640(3) -0.0496(3) 0.043(2) Uiso 1 calc R .
C16 C 0.6849(3) 0.9447(3) 0.0624(3) 0.0289(9) Uani 1 d . .
H16 H 0.7579(3) 0.9621(3) 0.0362(3) 0.043(2) Uiso 1 calc R .
C17 C 0.6167(3) 0.9774(3) 0.1551(3) 0.0214(8) Uani 1 d . .
C18 C 0.6913(3) 1.2539(3) 0.3958(3) 0.0305(9) Uani 1 d . .
H18 H 0.6223(3) 1.2284(3) 0.4117(3) 0.043(2) Uiso 1 calc R .
C19 C 0.6985(4) 1.3624(3) 0.3863(3) 0.0394(10) Uani 1 d . .
H19 H 0.6344(4) 1.4089(3) 0.3971(3) 0.043(2) Uiso 1 calc R .
C20 C 0.8000(4) 1.4010(3) 0.3609(3) 0.0463(12) Uani 1 d . .
H20 H 0.8048(4) 1.4737(3) 0.3549(3) 0.043(2) Uiso 1 calc R .
C21 C 0.8941(4) 1.3325(4) 0.3445(3) 0.0453(12) Uani 1 d . .
H21 H 0.9630(4) 1.3590(4) 0.3259(3) 0.043(2) Uiso 1 calc R .
C22 C 0.8877(3) 1.2241(3) 0.3554(3) 0.0390(10) Uani 1 d . .
H22 H 0.9523(3) 1.1783(3) 0.3448(3) 0.043(2) Uiso 1 calc R .
C23 C 0.7856(3) 1.1828(3) 0.3819(3) 0.0270(8) Uani 1 d . .
C24 C 0.7990(3) 1.0905(4) 0.5914(3) 0.0369(10) Uani 1 d . .
H24 H 0.7965(3) 1.1612(4) 0.5613(3) 0.043(2) Uiso 1 calc R .
C25 C 0.8112(3) 1.0643(4) 0.6879(3) 0.0461(12) Uani 1 d . .
H25 H 0.8170(3) 1.1181(4) 0.7222(3) 0.043(2) Uiso 1 calc R .
C26 C 0.8150(3) 0.9611(4) 0.7340(3) 0.0484(13) Uani 1 d . .
H26 H 0.8240(3) 0.9450(4) 0.7988(3) 0.043(2) Uiso 1 calc R .
C27 C 0.8054(3) 0.8812(4) 0.6843(3) 0.0444(11) Uani 1 d . .
H27 H 0.8074(3) 0.8108(4) 0.7155(3) 0.043(2) Uiso 1 calc R .
C28 C 0.7927(3) 0.9059(3) 0.5868(3) 0.0364(10) Uani 1 d . .
H28 H 0.7857(3) 0.8518(3) 0.5533(3) 0.043(2) Uiso 1 calc R .
C29 C 0.7905(3) 1.0106(3) 0.5394(3) 0.0294(9) Uani 1 d . .
C30 C 0.6643(5) 0.6739(3) 0.5213(3) 0.0520(14) Uani 1 d . .
H30 H 0.5902(5) 0.6881(3) 0.5239(3) 0.043(2) Uiso 1 calc R .
C31 C 0.6937(6) 0.6024(4) 0.5966(4) 0.086(2) Uani 1 d . .
H31 H 0.6390(6) 0.5694(4) 0.6503(4) 0.043(2) Uiso 1 calc R .
C32 C 0.8025(7) 0.5793(5) 0.5933(5) 0.104(3) Uani 1 d . .
H32 H 0.8212(7) 0.5313(5) 0.6450(5) 0.043(2) Uiso 1 calc R .
C33 C 0.8830(6) 0.6260(5) 0.5150(5) 0.081(2) Uani 1 d . .
H33 H 0.9570(6) 0.6091(5) 0.5123(5) 0.043(2) Uiso 1 calc R .
C34 C 0.8552(4) 0.6996(4) 0.4384(4) 0.0503(12) Uani 1 d . .
H34 H 0.9108(4) 0.7317(4) 0.3850(4) 0.043(2) Uiso 1 calc R .
C35 C 0.7453(4) 0.7252(3) 0.4411(3) 0.0356(10) Uani 1 d . .
C36 C 0.5067(3) 0.7457(3) 0.3582(3) 0.0395(11) Uani 1 d . .
H36 H 0.4751(3) 0.7858(3) 0.4115(3) 0.043(2) Uiso 1 calc R .
C37 C 0.4415(4) 0.6846(4) 0.3330(4) 0.0481(12) Uani 1 d . .
H37 H 0.3671(4) 0.6817(4) 0.3703(4) 0.043(2) Uiso 1 calc R .
C38 C 0.4879(4) 0.6276(4) 0.2515(4) 0.0550(13) Uani 1 d . .
H38 H 0.4444(4) 0.5869(4) 0.2332(4) 0.043(2) Uiso 1 calc R .
C39 C 0.5981(4) 0.6313(3) 0.1978(4) 0.0524(13) Uani 1 d . .
H39 H 0.6285(4) 0.5942(3) 0.1423(4) 0.043(2) Uiso 1 calc R .
C40 C 0.6643(4) 0.6892(3) 0.2250(3) 0.0387(10) Uani 1 d . .
H40 H 0.7395(4) 0.6888(3) 0.1895(3) 0.043(2) Uiso 1 calc R .
C41 C 0.6189(3) 0.7483(3) 0.3054(3) 0.0292(9) Uani 1 d . .
C50 C 0.8285(5) 0.3280(5) 0.8846(4) 0.064(2) Uani 1 d . .
H50A H 0.7951(44) 0.3972(43) 0.9070(40) 0.078(13) Uiso 1 d . .
H50B H 0.8803(46) 0.2987(44) 0.9159(43) 0.078(13) Uiso 1 d . .
Cl8 Cl 0.7367(2) 0.2220(2) 0.9221(2) 0.0594(6) Uani 0.70 d P 1
Cl9 Cl 0.9132(3) 0.3572(3) 0.7577(3) 0.0889(13) Uani 0.70 d P 1
Cl8A Cl 0.7290(7) 0.2782(7) 0.8761(6) 0.098(3) Uani 0.30 d P 2
Cl9A Cl 0.8641(7) 0.3389(7) 0.7444(6) 0.076(2) Uani 0.30 d P 2

loop_
_atom_type_symbol
_atom_type_description
_atom_type_scat_dispersion_real
_atom_type_scat_dispersion_imag
_atom_type_scat_source
C C 0.0033 0.0016 'International Tables Vol C Tables 4.2.6.8 and 6.1.1.4'
H H 0.0000 0.0000 'International Tables Vol C Tables 4.2.6.8 and 6.1.1.4'
P P 0.1023 0.0942 'International Tables Vol C Tables 4.2.6.8 and 6.1.1.4'
Cl Cl 0.1484 0.1585 'International Tables Vol C Tables 4.2.6.8 and 6.1.1.4'
Co Co 0.3494 0.9721 'International Tables Vol C Tables 4.2.6.8 and 6.1.1.4'
Zn Zn 0.2839 1.4301 'International Tables Vol C Tables 4.2.6.8 and 6.1.1.4'

loop_
_geom_angle_atom_site_label_1
_geom_angle_atom_site_label_2
_geom_angle_atom_site_label_3
_geom_angle
_geom_angle_site_symmetry_1
_geom_angle_site_symmetry_3
_geom_angle_publ_flag
Cl3 Zn1 Cl2 113.99(5) . . ?
Cl3 Zn1 Cl4 111.66(6) . 2_785 ?
Cl2 Zn1 Cl4 110.64(5) . 2_785 ?
Cl3 Zn1 Cl4 113.82(5) . . ?
Cl2 Zn1 Cl4 113.70(5) . . ?
Cl4 Zn1 Cl4 90.83(4) 2_785 . ?
P1 Co1 P3 86.92(4) . . ?
P1 Co1 P2 89.57(4) . . ?
P3 Co1 P2 95.64(4) . . ?
P1 Co1 Cl1 93.34(4) . . ?
P3 Co1 Cl1 149.22(4) . . ?
P2 Co1 Cl1 115.14(4) . . ?
P1 Co1 Cl1 172.35(4) . 2_676 ?
P3 Co1 Cl1 93.97(4) . 2_676 ?
P2 Co1 Cl1 97.90(4) . 2_676 ?
Cl1 Co1 Cl1 82.01(4) . 2_676 ?
Co1 Cl1 Co1 97.99(4) . 2_676 ?
Zn1 Cl4 Zn1 89.17(4) 2_785 . ?
C23 P2 C29 101.4(2) . . ?
C23 P2 C2 105.8(2) . . ?
C29 P2 C2 104.0(2) . . ?
C23 P2 Co1 119.06(13) . . ?
C29 P2 Co1 117.18(13) . . ?
C2 P2 Co1 107.97(12) . . ?
C17 P1 C1 106.8(2) . . ?
C17 P1 C11 102.0(2) . . ?
C1 P1 C11 104.6(2) . . ?
C17 P1 Co1 112.78(12) . . ?
C1 P1 Co1 110.67(12) . . ?
C11 P1 Co1 118.93(11) . . ?
C41 P3 C35 100.5(2) . . ?
C41 P3 C3 106.4(2) . . ?
C35 P3 C3 104.7(2) . . ?
C41 P3 Co1 114.53(12) . . ?
C35 P3 Co1 117.68(13) . . ?
C3 P3 Co1 111.73(11) . . ?
C4 C1 P1 115.9(2) . . ?
C4 C1 H1A 108.3(2) . . ?
P1 C1 H1A 108.30(11) . . ?
C4 C1 H1B 108.3(2) . . ?
P1 C1 H1B 108.30(11) . . ?
H1A C1 H1B 107.4 . . ?
C4 C2 P2 116.3(2) . . ?
C4 C2 H2A 108.2(2) . . ?
P2 C2 H2A 108.21(12) . . ?
C4 C2 H2B 108.2(2) . . ?
P2 C2 H2B 108.21(12) . . ?
H2A C2 H2B 107.4 . . ?
C4 C3 P3 116.0(2) . . ?
C4 C3 H3A 108.3(2) . . ?
P3 C3 H3A 108.28(11) . . ?
C4 C3 H3B 108.3(2) . . ?
P3 C3 H3B 108.28(12) . . ?
H3A C3 H3B 107.4 . . ?
C5 C4 C1 107.6(3) . . ?
C5 C4 C3 107.1(3) . . ?
C1 C4 C3 111.0(3) . . ?
C5 C4 C2 107.7(3) . . ?
C1 C4 C2 110.0(3) . . ?
C3 C4 C2 113.1(3) . . ?
C4 C5 H5A 109.5(2) . . ?
C4 C5 H5B 109.5(2) . . ?
H5A C5 H5B 109.5 . . ?
C4 C5 H5C 109.5(2) . . ?
H5A C5 H5C 109.5 . . ?
H5B C5 H5C 109.5 . . ?
C7 C6 C11 120.9(4) . . ?
C7 C6 H6 119.6(2) . . ?
C11 C6 H6 119.6(2) . . ?
C8 C7 C6 120.1(4) . . ?
C8 C7 H7 120.0(2) . . ?
C6 C7 H7 120.0(2) . . ?
C7 C8 C9 119.8(4) . . ?
C7 C8 H8 120.1(2) . . ?
C9 C8 H8 120.1(2) . . ?
C10 C9 C8 120.2(4) . . ?
C10 C9 H9 119.9(3) . . ?
C8 C9 H9 119.9(2) . . ?
C9 C10 C11 120.5(4) . . ?
C9 C10 H10 119.8(3) . . ?
C11 C10 H10 119.8(2) . . ?
C6 C11 C10 118.5(3) . . ?
C6 C11 P1 119.2(3) . . ?
C10 C11 P1 122.1(3) . . ?
C13 C12 C17 121.1(4) . . ?
C13 C12 H12 119.4(2) . . ?
C17 C12 H12 119.4(2) . . ?
C12 C13 C14 119.7(4) . . ?
C12 C13 H13 120.2(2) . . ?
C14 C13 H13 120.2(2) . . ?
C15 C14 C13 120.1(4) . . ?
C15 C14 H14 119.9(2) . . ?
C13 C14 H14 119.9(2) . . ?
C14 C15 C16 120.9(4) . . ?
C14 C15 H15 119.6(2) . . ?
C16 C15 H15 119.6(2) . . ?
C15 C16 C17 119.9(4) . . ?
C15 C16 H16 120.1(2) . . ?
C17 C16 H16 120.1(2) . . ?
C12 C17 C16 118.2(3) . . ?
C12 C17 P1 118.3(3) . . ?
C16 C17 P1 123.5(3) . . ?
C19 C18 C23 120.9(4) . . ?
C19 C18 H18 119.5(3) . . ?
C23 C18 H18 119.5(2) . . ?
C20 C19 C18 120.0(4) . . ?
C20 C19 H19 120.0(3) . . ?
C18 C19 H19 120.0(3) . . ?
C21 C20 C19 119.9(4) . . ?
C21 C20 H20 120.0(3) . . ?
C19 C20 H20 120.0(3) . . ?
C20 C21 C22 120.5(4) . . ?
C20 C21 H21 119.8(3) . . ?
C22 C21 H21 119.8(3) . . ?
C21 C22 C23 120.7(4) . . ?
C21 C22 H22 119.6(3) . . ?
C23 C22 H22 119.6(2) . . ?
C18 C23 C22 117.9(4) . . ?
C18 C23 P2 118.3(3) . . ?
C22 C23 P2 123.4(3) . . ?
C25 C24 C29 119.7(4) . . ?
C25 C24 H24 120.1(3) . . ?
C29 C24 H24 120.1(2) . . ?
C26 C25 C24 121.4(4) . . ?
C26 C25 H25 119.3(3) . . ?
C24 C25 H25 119.3(3) . . ?
C25 C26 C27 119.7(4) . . ?
C25 C26 H26 120.2(3) . . ?
C27 C26 H26 120.2(3) . . ?
C26 C27 C28 119.8(5) . . ?
C26 C27 H27 120.1(3) . . ?
C28 C27 H27 120.1(3) . . ?
C29 C28 C27 120.4(4) . . ?
C29 C28 H28 119.8(2) . . ?
C27 C28 H28 119.8(3) . . ?
C28 C29 C24 118.9(4) . . ?
C28 C29 P2 119.3(3) . . ?
C24 C29 P2 121.7(3) . . ?
C31 C30 C35 120.3(5) . . ?
C31 C30 H30 119.8(4) . . ?
C35 C30 H30 119.8(3) . . ?
C32 C31 C30 120.7(6) . . ?
C32 C31 H31 119.6(3) . . ?
C30 C31 H31 119.6(4) . . ?
C33 C32 C31 120.2(5) . . ?
C33 C32 H32 119.9(4) . . ?
C31 C32 H32 119.9(3) . . ?
C32 C33 C34 120.1(6) . . ?
C32 C33 H33 119.9(4) . . ?
C34 C33 H33 119.9(4) . . ?
C35 C34 C33 120.6(5) . . ?
C35 C34 H34 119.7(3) . . ?
C33 C34 H34 119.7(4) . . ?
C34 C35 C30 118.1(4) . . ?
C34 C35 P3 122.9(3) . . ?
C30 C35 P3 119.0(4) . . ?
C37 C36 C41 121.1(4) . . ?
C37 C36 H36 119.4(3) . . ?
C41 C36 H36 119.4(2) . . ?
C36 C37 C38 119.4(4) . . ?
C36 C37 H37 120.3(3) . . ?
C38 C37 H37 120.3(3) . . ?
C39 C38 C37 119.8(4) . . ?
C39 C38 H38 120.1(3) . . ?
C37 C38 H38 120.1(3) . . ?
C38 C39 C40 121.0(4) . . ?
C38 C39 H39 119.5(3) . . ?
C40 C39 H39 119.5(3) . . ?
C39 C40 C41 120.0(4) . . ?
C39 C40 H40 120.0(3) . . ?
C41 C40 H40 120.0(2) . . ?
C36 C41 C40 118.6(4) . . ?
C36 C41 P3 119.0(3) . . ?
C40 C41 P3 122.3(3) . . ?
Cl9 C50 Cl8 121.4(4) . . ?
Cl8A C50 Cl9A 80.0(5) . . ?
Cl8A C50 H50A 103.1(32) . . ?
Cl9 C50 H50A 106.0(32) . . ?
Cl8 C50 H50A 116.1(32) . . ?
Cl9A C50 H50A 110.0(32) . . ?
Cl8A C50 H50B 129.2(37) . . ?
Cl9 C50 H50B 100.6(36) . . ?
Cl8 C50 H50B 100.3(36) . . ?
Cl9A C50 H50B 119.4(36) . . ?
H50A C50 H50B 110.9(48) . . ?
C50 Cl8A Cl9A 56.0(4) . . ?
C50 Cl9A Cl8A 44.0(3) . . ?

loop_
_geom_bond_atom_site_label_1
_geom_bond_atom_site_label_2
_geom_bond_distance
_geom_bond_site_symmetry_2
_geom_bond_publ_flag
Zn1 Cl3 2.2082(13) . ?
Zn1 Cl2 2.2172(11) . ?
Zn1 Cl4 2.3350(12) 2_785 ?
Zn1 Cl4 2.3427(11) . ?
Co1 P1 2.2155(10) . ?
Co1 P3 2.2490(10) . ?
Co1 P2 2.2821(11) . ?
Co1 Cl1 2.2877(10) . ?
Co1 Cl1 2.2960(10) 2_676 ?
Cl1 Co1 2.2961(10) 2_676 ?
Cl4 Zn1 2.3350(12) 2_785 ?
P2 C23 1.823(4) . ?
P2 C29 1.839(4) . ?
P2 C2 1.845(3) . ?
P1 C17 1.829(3) . ?
P1 C1 1.829(3) . ?
P1 C11 1.830(3) . ?
P3 C41 1.822(4) . ?
P3 C35 1.832(4) . ?
P3 C3 1.835(3) . ?
C1 C4 1.534(5) . ?
C1 H1A 0.97 . ?
C1 H1B 0.97 . ?
C2 C4 1.559(5) . ?
C2 H2A 0.97 . ?
C2 H2B 0.97 . ?
C3 C4 1.546(5) . ?
C3 H3A 0.97 . ?
C3 H3B 0.97 . ?
C4 C5 1.531(5) . ?
C5 H5A 0.96 . ?
C5 H5B 0.96 . ?
C5 H5C 0.96 . ?
C6 C7 1.386(5) . ?
C6 C11 1.389(5) . ?
C6 H6 0.93 . ?
C7 C8 1.375(6) . ?
C7 H7 0.93 . ?
C8 C9 1.388(6) . ?
C8 H8 0.93 . ?
C9 C10 1.382(5) . ?
C9 H9 0.93 . ?
C10 C11 1.394(5) . ?
C10 H10 0.93 . ?
C12 C13 1.372(5) . ?
C12 C17 1.388(5) . ?
C12 H12 0.93 . ?
C13 C14 1.383(6) . ?
C13 H13 0.93 . ?
C14 C15 1.365(6) . ?
C14 H14 0.93 . ?
C15 C16 1.373(5) . ?
C15 H15 0.93 . ?
C16 C17 1.406(5) . ?
C16 H16 0.93 . ?
C18 C19 1.386(5) . ?
C18 C23 1.388(5) . ?
C18 H18 0.93 . ?
C19 C20 1.372(6) . ?
C19 H19 0.93 . ?
C20 C21 1.368(6) . ?
C20 H20 0.93 . ?
C21 C22 1.381(6) . ?
C21 H21 0.93 . ?
C22 C23 1.391(5) . ?
C22 H22 0.93 . ?
C24 C25 1.381(6) . ?
C24 C29 1.390(5) . ?
C24 H24 0.93 . ?
C25 C26 1.366(7) . ?
C25 H25 0.93 . ?
C26 C27 1.373(6) . ?
C26 H26 0.93 . ?
C27 C28 1.396(6) . ?
C27 H27 0.93 . ?
C28 C29 1.387(6) . ?
C28 H28 0.93 . ?
C30 C31 1.377(7) . ?
C30 C35 1.395(6) . ?
C30 H30 0.93 . ?
C31 C32 1.368(10) . ?
C31 H31 0.93 . ?
C32 C33 1.355(9) . ?
C32 H32 0.93 . ?
C33 C34 1.395(6) . ?
C33 H33 0.93 . ?
C34 C35 1.387(6) . ?
C34 H34 0.93 . ?
C36 C37 1.379(6) . ?
C36 C41 1.389(5) . ?
C36 H36 0.93 . ?
C37 C38 1.386(6) . ?
C37 H37 0.93 . ?
C38 C39 1.371(6) . ?
C38 H38 0.93 . ?
C39 C40 1.375(6) . ?
C39 H39 0.93 . ?
C40 C41 1.390(5) . ?
C40 H40 0.93 . ?
C50 Cl8A 1.546(10) . ?
C50 Cl9 1.761(7) . ?
C50 Cl8 1.818(7) . ?
C50 Cl9A 1.845(10) . ?
C50 H50A 0.99(5) . ?
C50 H50B 0.91(5) . ?
Cl8A Cl9A 2.193(12) . ?

loop_
_geom_torsion_atom_site_label_1
_geom_torsion_atom_site_label_2
_geom_torsion_atom_site_label_3
_geom_torsion_atom_site_label_4
_geom_torsion
_geom_torsion_site_symmetry_1
_geom_torsion_site_symmetry_2
_geom_torsion_site_symmetry_3
_geom_torsion_site_symmetry_4
_geom_torsion_publ_flag
P1 Co1 Cl1 Co1 173.89(4) . . . 2_676 ?
P3 Co1 Cl1 Co1 84.30(8) . . . 2_676 ?
P2 Co1 Cl1 Co1 -95.01(4) . . . 2_676 ?
Cl1 Co1 Cl1 Co1 0.0 2_676 . . 2_676 ?
Cl3 Zn1 Cl4 Zn1 114.20(6) . . . 2_785 ?
Cl2 Zn1 Cl4 Zn1 -113.03(5) . . . 2_785 ?
Cl4 Zn1 Cl4 Zn1 0.000(2) 2_785 . . 2_785 ?
P1 Co1 P2 C23 58.53(14) . . . . ?
P3 Co1 P2 C23 145.39(14) . . . . ?
Cl1 Co1 P2 C23 -34.96(14) . . . . ?
Cl1 Co1 P2 C23 -119.80(14) 2_676 . . . ?
P1 Co1 P2 C29 -178.89(14) . . . . ?
P3 Co1 P2 C29 -92.03(14) . . . . ?
Cl1 Co1 P2 C29 87.62(14) . . . . ?
Cl1 Co1 P2 C29 2.78(14) 2_676 . . . ?
P1 Co1 P2 C2 -61.96(13) . . . . ?
P3 Co1 P2 C2 24.90(13) . . . . ?
Cl1 Co1 P2 C2 -155.45(13) . . . . ?
Cl1 Co1 P2 C2 119.71(13) 2_676 . . . ?
P3 Co1 P1 C17 56.11(12) . . . . ?
P2 Co1 P1 C17 151.78(12) . . . . ?
Cl1 Co1 P1 C17 -93.06(12) . . . . ?
Cl1 Co1 P1 C17 -40.8(3) 2_676 . . . ?
P3 Co1 P1 C1 -63.47(12) . . . . ?
P2 Co1 P1 C1 32.19(12) . . . . ?
Cl1 Co1 P1 C1 147.35(12) . . . . ?
Cl1 Co1 P1 C1 -160.3(3) 2_676 . . . ?
P3 Co1 P1 C11 175.44(14) . . . . ?
P2 Co1 P1 C11 -88.89(14) . . . . ?
Cl1 Co1 P1 C11 26.27(14) . . . . ?
Cl1 Co1 P1 C11 78.6(3) 2_676 . . . ?
P1 Co1 P3 C41 -83.18(14) . . . . ?
P2 Co1 P3 C41 -172.44(13) . . . . ?
Cl1 Co1 P3 C41 8.2(2) . . . . ?
Cl1 Co1 P3 C41 89.21(14) 2_676 . . . ?
P1 Co1 P3 C35 159.1(2) . . . . ?
P2 Co1 P3 C35 69.9(2) . . . . ?
Cl1 Co1 P3 C35 -109.5(2) . . . . ?
Cl1 Co1 P3 C35 -28.5(2) 2_676 . . . ?
P1 Co1 P3 C3 37.92(13) . . . . ?
P2 Co1 P3 C3 -51.35(13) . . . . ?
Cl1 Co1 P3 C3 129.28(14) . . . . ?
Cl1 Co1 P3 C3 -149.70(13) 2_676 . . . ?
C17 P1 C1 C4 -91.4(3) . . . . ?
C11 P1 C1 C4 161.0(3) . . . . ?
Co1 P1 C1 C4 31.8(3) . . . . ?
C23 P2 C2 C4 -94.8(3) . . . . ?
C29 P2 C2 C4 158.8(3) . . . . ?
Co1 P2 C2 C4 33.7(3) . . . . ?
C41 P3 C3 C4 147.8(3) . . . . ?
C35 P3 C3 C4 -106.4(3) . . . . ?
Co1 P3 C3 C4 22.1(3) . . . . ?
P1 C1 C4 C5 161.3(2) . . . . ?
P1 C1 C4 C3 44.4(4) . . . . ?
P1 C1 C4 C2 -81.6(3) . . . . ?
P3 C3 C4 C5 166.7(2) . . . . ?
P3 C3 C4 C1 -76.0(3) . . . . ?
P3 C3 C4 C2 48.2(4) . . . . ?
P2 C2 C4 C5 157.8(2) . . . . ?
P2 C2 C4 C1 40.8(4) . . . . ?
P2 C2 C4 C3 -84.0(3) . . . . ?
C11 C6 C7 C8 -0.5(6) . . . . ?
C6 C7 C8 C9 -0.9(6) . . . . ?
C7 C8 C9 C10 0.9(6) . . . . ?
C8 C9 C10 C11 0.6(6) . . . . ?
C7 C6 C11 C10 1.9(5) . . . . ?
C7 C6 C11 P1 -173.8(3) . . . . ?
C9 C10 C11 C6 -1.9(6) . . . . ?
C9 C10 C11 P1 173.6(3) . . . . ?
C17 P1 C11 C6 47.7(3) . . . . ?
C1 P1 C11 C6 158.9(3) . . . . ?
Co1 P1 C11 C6 -77.0(3) . . . . ?
C17 P1 C11 C10 -127.7(3) . . . . ?
C1 P1 C11 C10 -16.6(3) . . . . ?
Co1 P1 C11 C10 107.5(3) . . . . ?
C17 C12 C13 C14 2.1(6) . . . . ?
C12 C13 C14 C15 -1.4(7) . . . . ?
C13 C14 C15 C16 -0.5(7) . . . . ?
C14 C15 C16 C17 1.7(6) . . . . ?
C13 C12 C17 C16 -0.9(5) . . . . ?
C13 C12 C17 P1 -179.1(3) . . . . ?
C15 C16 C17 C12 -1.0(5) . . . . ?
C15 C16 C17 P1 177.1(3) . . . . ?
C1 P1 C17 C12 167.7(3) . . . . ?
C11 P1 C17 C12 -82.9(3) . . . . ?
Co1 P1 C17 C12 45.9(3) . . . . ?
C1 P1 C17 C16 -10.5(3) . . . . ?
C11 P1 C17 C16 99.0(3) . . . . ?
Co1 P1 C17 C16 -132.2(3) . . . . ?
C23 C18 C19 C20 1.3(6) . . . . ?
C18 C19 C20 C21 0.3(7) . . . . ?
C19 C20 C21 C22 -1.3(7) . . . . ?
C20 C21 C22 C23 0.8(7) . . . . ?
C19 C18 C23 C22 -1.8(6) . . . . ?
C19 C18 C23 P2 171.6(3) . . . . ?
C21 C22 C23 C18 0.8(6) . . . . ?
C21 C22 C23 P2 -172.2(3) . . . . ?
C29 P2 C23 C18 -100.5(3) . . . . ?
C2 P2 C23 C18 151.2(3) . . . . ?
Co1 P2 C23 C18 29.7(3) . . . . ?
C29 P2 C23 C22 72.5(4) . . . . ?
C2 P2 C23 C22 -35.8(4) . . . . ?
Co1 P2 C23 C22 -157.4(3) . . . . ?
C29 C24 C25 C26 -0.1(6) . . . . ?
C24 C25 C26 C27 -0.7(7) . . . . ?
C25 C26 C27 C28 0.4(6) . . . . ?
C26 C27 C28 C29 0.5(6) . . . . ?
C27 C28 C29 C24 -1.2(6) . . . . ?
C27 C28 C29 P2 -177.7(3) . . . . ?
C25 C24 C29 C28 1.0(6) . . . . ?
C25 C24 C29 P2 177.4(3) . . . . ?
C23 P2 C29 C28 -175.0(3) . . . . ?
C2 P2 C29 C28 -65.3(3) . . . . ?
Co1 P2 C29 C28 53.7(3) . . . . ?
C23 P2 C29 C24 8.6(3) . . . . ?
C2 P2 C29 C24 118.3(3) . . . . ?
Co1 P2 C29 C24 -122.7(3) . . . . ?
C35 C30 C31 C32 -0.9(8) . . . . ?
C30 C31 C32 C33 -0.6(10) . . . . ?
C31 C32 C33 C34 1.3(10) . . . . ?
C32 C33 C34 C35 -0.4(9) . . . . ?
C33 C34 C35 C30 -1.1(7) . . . . ?
C33 C34 C35 P3 177.2(4) . . . . ?
C31 C30 C35 C34 1.8(7) . . . . ?
C31 C30 C35 P3 -176.6(4) . . . . ?
C41 P3 C35 C34 126.8(4) . . . . ?
C3 P3 C35 C34 16.6(4) . . . . ?
Co1 P3 C35 C34 -108.2(3) . . . . ?
C41 P3 C35 C30 -54.9(4) . . . . ?
C3 P3 C35 C30 -165.1(3) . . . . ?
Co1 P3 C35 C30 70.1(4) . . . . ?
C41 C36 C37 C38 -2.1(7) . . . . ?
C36 C37 C38 C39 0.9(8) . . . . ?
C37 C38 C39 C40 1.4(8) . . . . ?
C38 C39 C40 C41 -2.5(7) . . . . ?
C37 C36 C41 C40 1.0(6) . . . . ?
C37 C36 C41 P3 -177.0(4) . . . . ?
C39 C40 C41 C36 1.2(6) . . . . ?
C39 C40 C41 P3 179.2(3) . . . . ?
C35 P3 C41 C36 88.5(3) . . . . ?
C3 P3 C41 C36 -162.6(3) . . . . ?
Co1 P3 C41 C36 -38.6(4) . . . . ?
C35 P3 C41 C40 -89.5(4) . . . . ?
C3 P3 C41 C40 19.5(4) . . . . ?
Co1 P3 C41 C40 143.4(3) . . . . ?
Cl9 C50 Cl8A Cl9A -2.5(4) . . . . ?
Cl8 C50 Cl8A Cl9A -131.2(7) . . . . ?
Cl9A C50 Cl8A Cl9A 0.0 . . . . ?
Cl8A C50 Cl9A Cl8A 0.0 . . . . ?
Cl9 C50 Cl9A Cl8A 174.4(10) . . . . ?
Cl8 C50 Cl9A Cl8A 21.9(4) . . . . ?
C50 Cl8A Cl9A C50 0.0 . . . . ?
